data_7708995
loop_
_publ_author_name
'Mears, Kristian L.'
'Bhide, Malavika A.'
'Knapp, Caroline E.'
'Carmalt, Claire J.'

_publ_section_title
;
 Investigations into the structure, reactivity, and AACVD of aluminium and
 gallium amidoenoate complexes.
;
_journal_issue 1
_journal_name_full 'Dalton transactions (Cambridge, England : 2003)'
_journal_page_first 156
_journal_page_last 167
_journal_paper_doi 10.1039/d1dt03365d
_journal_volume 51
_journal_year 2021
_chemical_formula_moiety 'C9 H16 Al Cl2 N O2'
_chemical_formula_sum 'C9 H16 Al Cl2 N O2'
_chemical_formula_weight 268.11
_chemical_name_systematic 'Aluminium dichloride isopropylamidoenoate'
_space_group_crystal_system monoclinic
_space_group_IT_number 14
_space_group_name_Hall '-P 2yn'
_space_group_name_H-M_alt 'P 1 21/n 1'
_atom_sites_solution_hydrogens geom
_audit_creation_date 2021-08-06
_audit_creation_method
;
Olex2 1.3
(compiled 2020.11.12 svn.r5f609507 for OlexSys, GUI svn.r6272)
;
_audit_update_record
;
2021-08-06 deposited with the CCDC.	2021-11-26 downloaded from the CCDC.
;
_cell_angle_alpha 90
_cell_angle_beta 98.3700(10)
_cell_angle_gamma 90
_cell_formula_units_Z 4
_cell_length_a 9.04510(10)
_cell_length_b 8.10630(10)
_cell_length_c 18.2392(2)
_cell_measurement_reflns_used 15491
_cell_measurement_temperature 150.00(1)
_cell_measurement_theta_max 73.1620
_cell_measurement_theta_min 4.9530
_cell_volume 1323.10(3)
_computing_cell_refinement 'CrysAlisPro 1.171.40.53 (Rigaku OD, 2019)'
_computing_data_collection 'CrysAlisPro 1.171.40.53 (Rigaku OD, 2019)'
_computing_data_reduction 'CrysAlisPro 1.171.40.53 (Rigaku OD, 2019)'
_computing_molecular_graphics 'Olex2 1.3 (Dolomanov et al., 2009)'
_computing_publication_material 'Olex2 1.3 (Dolomanov et al., 2009)'
_computing_structure_refinement 'SHELXL 2018/3 (Sheldrick, 2015)'
_computing_structure_solution 'SHELXT 2014/5 (Sheldrick, 2014)'
_diffrn_ambient_environment N~2~
_diffrn_ambient_temperature 150.00(1)
_diffrn_detector 'Bruker APEX2 area detector'
_diffrn_detector_area_resol_mean 7.9
_diffrn_detector_type 'CCD area detector'
_diffrn_measured_fraction_theta_full 0.996
_diffrn_measured_fraction_theta_max 0.986
_diffrn_measurement_details
;
List of Runs (angles in degrees, time in seconds):

  # Type    Start    End  Width  t~exp~   \w     \q     \k     \f   Frames
#--------------------------------------------------------------------------
  1  \w    -68.00 -23.00   1.00    1.00    --  -43.29 -38.00-120.00   45
  2  \w   -111.00 -17.00   1.00    1.00    --  -43.29 -57.00  60.00   94
  3  \w    -70.00  27.00   1.00    1.00    --  -43.29  57.00  90.00   97
  4  \w    -76.00 -17.00   1.00    1.00    --  -43.29 -57.00-150.00   59
  5  \w    -95.00 -18.00   1.00    1.00    --  -43.29 -57.00 150.00   77
  6  \w    -84.00 -17.00   1.00    1.00    --  -43.29 -57.00 -30.00   67
  7  \w    -85.00  -6.00   1.00    1.00    --  -43.29 125.00 150.00   79
  8  \w     12.00  37.00   1.00    1.00    --   43.29  78.00 -21.46   25
  9  \w    -29.00   7.00   1.00    1.00    --   43.29 -38.00 120.00   36
 10  \w     15.00  40.00   1.00    1.00    --   43.29  77.00   1.23   25
 11  \w     12.00  37.00   1.00    1.00    --   43.29  76.00 171.84   25
 12  \w     13.00  42.00   1.00    1.00    --   43.29  77.00  80.96   29
 13  \w     30.00  59.00   1.00    1.00    --   43.29 -38.00 120.00   29
 14  \w     11.00  36.00   1.00    1.00    --   43.29  79.00-155.84   25
 15  \w    -21.00  53.00   1.00    1.00    --   43.29 -77.00 -60.00   74
 16  \w     79.00 151.00   1.00    2.69    --  105.52  62.00 -20.32   72
 17  \w    127.00 175.00   1.00    2.69    --  105.52  65.00 116.25   48
 18  \w     76.00 175.00   1.00    2.69    --  105.52  70.00  12.15   99
 19  \w     77.00 103.00   1.00    2.69    --  105.52  65.00 116.25   26
 20  \w     78.00 105.00   1.00    2.69    --  105.52  61.00  60.00   27
 21  \w     77.00 114.00   1.00    2.69    --  105.52  64.00-163.96   37
 22  \w     81.00 112.00   1.00    2.69    --  105.52  47.00  97.67   31
 23  \w     78.00 113.00   1.00    2.69    --  105.52  61.00 -60.00   35
 24  \w    119.00 154.00   1.00    2.69    --  105.52  61.00  60.00   35
 25  \w     78.00 111.00   1.00    2.69    --  105.52  61.00 150.00   33
 26  \w    120.00 176.00   1.00    2.69    --  105.52  61.00 150.00   56
 27  \w     35.00  83.00   1.00    2.69    --  105.52 -77.00-120.00   48
 28  \w    106.00 136.00   1.00    2.69    --  105.52 -77.00-120.00   30
 29  \w    109.00 148.00   1.00    2.69    --  105.52  72.00-160.45   39
 30  \w     85.00 121.00   1.00    2.69    --  105.52  45.00 -30.00   36
 31  \w     79.00 104.00   1.00    2.69    --  105.52  61.00  90.00   25
 32  \w     92.00 137.00   1.00    2.69    --  105.52 -77.00  30.00   45
 33  \w     75.00 102.00   1.00    2.69    --  105.52  72.00-160.45   27
 34  \w     77.00 175.00   1.00    2.69    --  105.52  66.00-116.91   98
 35  \w    128.00 172.00   1.00    2.69    --  105.52  61.00 -90.00   44
 36  \w     33.00  77.00   1.00    2.69    --  105.52 -77.00  30.00   44
 37  \w     78.00 105.00   1.00    2.69    --  105.52  61.00 -90.00   27
 38  \w     25.00 106.00   1.00    2.69    --  105.52 -94.00 -60.00   81
 39  \w     81.00 143.00   1.00    2.69    --  105.52  45.00-120.00   62
 40  \w     78.00 105.00   1.00    2.69    --  105.52  61.00 -30.00   27
 41  \w     78.00 105.00   1.00    2.69    --  105.52  59.00 174.90   27
 42  \w    114.00 175.00   1.00    2.69    --  105.52  61.00  90.00   61
 43  \w     35.00 113.00   1.00    2.69    --  105.52-125.00 120.00   78
 44  \w    131.00 176.00   1.00    2.69    --  105.52  61.00 -60.00   45
 45  \w     81.00 108.00   1.00    2.69    --  105.52  45.00 120.00   27
 46  \w     34.00 113.00   1.00    2.69    --  105.52-125.00-120.00   79
 47  \w     79.00 106.00   1.00    2.69    --  105.52  61.00   0.00   27
 48  \w     76.00 102.00   1.00    2.69    --  105.52  68.00 -80.75   26
 49  \w     81.00 107.00   1.00    2.69    --  105.52  45.00  60.00   26
 50  \w     82.00 109.00   1.00    2.69    --  105.52  45.00  90.00   27
 51  \w     83.00 110.00   1.00    2.69    --  105.52  45.00 150.00   27
 52  \w     79.00 106.00   1.00    2.69    --  105.52  61.00-180.00   27
 53  \w     81.00 107.00   1.00    2.69    --  105.52  46.00-105.58   26
;
_diffrn_measurement_device 'three-circle diffractometer'
_diffrn_measurement_device_type 'SuperNova, Dual, Cu at home/near, Atlas diffractometer'
_diffrn_measurement_method '\w and \f scans'
_diffrn_orient_matrix_type 'CrysAlisPro convention (1999,Acta A55,543-557)'
_diffrn_orient_matrix_UB_11 0.0571555000
_diffrn_orient_matrix_UB_12 0.1761533000
_diffrn_orient_matrix_UB_13 -0.0106938000
_diffrn_orient_matrix_UB_21 0.0754659000
_diffrn_orient_matrix_UB_22 0.0024567000
_diffrn_orient_matrix_UB_23 0.0813540000
_diffrn_orient_matrix_UB_31 0.1438180000
_diffrn_orient_matrix_UB_32 -0.0712467000
_diffrn_orient_matrix_UB_33 -0.0235553000
_diffrn_radiation_monochromator 'mirror optics'
_diffrn_radiation_probe x-ray
_diffrn_radiation_type 'Cu K\a'
_diffrn_radiation_wavelength 1.54184
_diffrn_reflns_av_R_equivalents 0.0292
_diffrn_reflns_av_unetI/netI 0.0130
_diffrn_reflns_Laue_measured_fraction_full 0.996
_diffrn_reflns_Laue_measured_fraction_max 0.986
_diffrn_reflns_limit_h_max 11
_diffrn_reflns_limit_h_min -10
_diffrn_reflns_limit_k_max 10
_diffrn_reflns_limit_k_min -10
_diffrn_reflns_limit_l_max 22
_diffrn_reflns_limit_l_min -22
_diffrn_reflns_number 19674
_diffrn_reflns_point_group_measured_fraction_full 0.996
_diffrn_reflns_point_group_measured_fraction_max 0.986
_diffrn_reflns_theta_full 67.684
_diffrn_reflns_theta_max 73.463
_diffrn_reflns_theta_min 5.188
_diffrn_source 'microfocus sealed X-ray tube'
_diffrn_source_type 'Incoatec I\ms'
_exptl_absorpt_coefficient_mu 4.928
_exptl_absorpt_correction_T_max 1.00000
_exptl_absorpt_correction_T_min 0.52923
_exptl_absorpt_correction_type multi-scan
_exptl_absorpt_process_details
'CrysAlisPro 1.171.38.46 (Rigaku Oxford Diffraction, 2015) Empirical absorption correction using spherical harmonics, implemented in SCALE3 ABSPACK scaling algorithm.'
_exptl_crystal_colour 'clear light colourless'
_exptl_crystal_colour_lustre clear
_exptl_crystal_colour_modifier light
_exptl_crystal_colour_primary colourless
_exptl_crystal_density_diffrn 1.346
_exptl_crystal_description block
_exptl_crystal_F_000 560
_exptl_crystal_preparation 'Salt metathesis reaction'
_exptl_crystal_recrystallization_method 'recrystallised from hexane'
_exptl_crystal_size_max 0.2
_exptl_crystal_size_mid 0.1
_exptl_crystal_size_min 0.1
_refine_diff_density_max 0.260
_refine_diff_density_min -0.178
_refine_diff_density_rms 0.041
_refine_ls_extinction_method none
_refine_ls_goodness_of_fit_ref 1.034
_refine_ls_hydrogen_treatment constr
_refine_ls_matrix_type full
_refine_ls_number_parameters 140
_refine_ls_number_reflns 2631
_refine_ls_number_restraints 0
_refine_ls_restrained_S_all 1.034
_refine_ls_R_factor_all 0.0253
_refine_ls_R_factor_gt 0.0244
_refine_ls_shift/su_max 0.001
_refine_ls_shift/su_mean 0.000
_refine_ls_structure_factor_coef Fsqd
_refine_ls_weighting_details 'w=1/[\s^2^(Fo^2^)+(0.0388P)^2^+0.4433P] where P=(Fo^2^+2Fc^2^)/3'
_refine_ls_weighting_scheme calc
_refine_ls_wR_factor_gt 0.0665
_refine_ls_wR_factor_ref 0.0671
_reflns_Friedel_coverage 0.000
_reflns_number_gt 2561
_reflns_number_total 2631
_reflns_threshold_expression 'I > 2\s(I)'
_cod_data_source_file d1dt03365d2.cif
_cod_data_source_block xstr1295
_cod_depositor_comments 'Adding full bibliography for 7708993--7708999.cif.'
_cod_database_code 7708995
_shelx_shelxl_version_number 2018/3
_chemical_oxdiff_formula C9H16AlO2NCl2
_chemical_oxdiff_usercomment 'CEK KLM'
_shelx_space_group_comment
;
The symmetry employed for this shelxl refinement is uniquely defined
by the following loop, which should always be used as a source of
symmetry information in preference to the above space-group names.
They are only intended as comments.
;
_shelx_estimated_absorpt_t_max 0.639
_shelx_estimated_absorpt_t_min 0.439
_reflns_odcompleteness_completeness 99.69
_reflns_odcompleteness_iscentric 1
_reflns_odcompleteness_theta 66.97
_olex2_refinement_description
;
1. Fixed Uiso
 At 1.2 times of:
  All C(H) groups, All C(H,H) groups
 At 1.5 times of:
  All C(H,H,H) groups
2.a Ternary CH refined with riding coordinates:
 C5(H5)
2.b Secondary CH2 refined with riding coordinates:
 C11(H11A,H11B)
2.c Aromatic/amide H refined with riding coordinates:
 C8(H8)
2.d Idealised Me refined as rotating group:
 C14(H14A,H14B,H14C), C4(H4A,H4B,H4C), C15(H15A,H15B,H15C), C12(H12A,H12B,H12C)
;
_olex2_exptl_crystal_mounting_method 'using oil on a nylon loop under flow of N2'
_olex2_submission_original_sample_id AlCl2(AME)iPr
_olex2_submission_special_instructions 'No special instructions were received'
_oxdiff_exptl_absorpt_empirical_details
;
Empirical correction (ABSPACK) includes:
- Absorption correction using spherical harmonics
- Frame scaling
- Detector area scaling
;
_oxdiff_exptl_absorpt_empirical_full_max 1.668
_oxdiff_exptl_absorpt_empirical_full_min 0.702

loop_
_space_group_symop_operation_xyz
'x, y, z'
'-x+1/2, y+1/2, -z+1/2'
'-x, -y, -z'
'x-1/2, -y-1/2, z-1/2'

loop_
_atom_site_label
_atom_site_type_symbol
_atom_site_fract_x
_atom_site_fract_y
_atom_site_fract_z
_atom_site_U_iso_or_equiv
_atom_site_adp_type
_atom_site_occupancy
_atom_site_site_symmetry_order
_atom_site_calc_flag
_atom_site_refinement_flags_posn
_atom_site_refinement_flags_adp
_atom_site_refinement_flags_occupancy
_atom_site_disorder_assembly
_atom_site_disorder_group
Cl1 Cl 0.93458(3) 0.83601(4) 0.63542(2) 0.02858(9) Uani 1 1 d . . . . .
Cl2 Cl 0.54944(4) 0.80460(5) 0.59211(2) 0.03875(11) Uani 1 1 d . . . . .
Al3 Al 0.75619(4) 0.70710(4) 0.57078(2) 0.02242(10) Uani 1 1 d . . . . .
O13 O 0.77299(10) 0.74014(11) 0.47649(4) 0.02764(19) Uani 1 1 d . . . . .
O10 O 0.81589(11) 0.67002(11) 0.36283(5) 0.0305(2) Uani 1 1 d . . . . .
N6 N 0.77005(11) 0.47680(12) 0.57550(5) 0.0226(2) Uani 1 1 d . . . . .
C9 C 0.80048(13) 0.62555(15) 0.43130(6) 0.0233(2) Uani 1 1 d . . . . .
C7 C 0.79721(12) 0.38973(14) 0.51676(6) 0.0227(2) Uani 1 1 d . . . . .
C8 C 0.81446(14) 0.46024(15) 0.44807(6) 0.0244(2) Uani 1 1 d . . . . .
H8 H 0.837569 0.388112 0.410286 0.029 Uiso 1 1 calc R U . . .
C5 C 0.74335(14) 0.38720(16) 0.64397(6) 0.0285(3) Uani 1 1 d . . . . .
H5 H 0.801502 0.281893 0.647081 0.034 Uiso 1 1 calc R U . . .
C14 C 0.81249(16) 0.20467(15) 0.52076(8) 0.0312(3) Uani 1 1 d . . . . .
H14A H 0.897400 0.175207 0.558193 0.047 Uiso 1 1 calc R U . . .
H14B H 0.829176 0.161930 0.472377 0.047 Uiso 1 1 calc R U . . .
H14C H 0.720818 0.156559 0.534315 0.047 Uiso 1 1 calc R U . . .
C11 C 0.79020(16) 0.84165(16) 0.34106(7) 0.0329(3) Uani 1 1 d . . . . .
H11A H 0.858674 0.915042 0.373449 0.040 Uiso 1 1 calc R U . . .
H11B H 0.685960 0.873960 0.344691 0.040 Uiso 1 1 calc R U . . .
C4 C 0.57822(17) 0.3449(2) 0.63990(8) 0.0388(3) Uani 1 1 d . . . . .
H4A H 0.519241 0.446787 0.635979 0.058 Uiso 1 1 calc R U . . .
H4B H 0.562238 0.285054 0.684762 0.058 Uiso 1 1 calc R U . . .
H4C H 0.546959 0.275735 0.596337 0.058 Uiso 1 1 calc R U . . .
C15 C 0.79830(18) 0.4899(2) 0.71227(7) 0.0394(3) Uani 1 1 d . . . . .
H15A H 0.904220 0.516404 0.712999 0.059 Uiso 1 1 calc R U . . .
H15B H 0.785759 0.427307 0.756911 0.059 Uiso 1 1 calc R U . . .
H15C H 0.740336 0.592309 0.710924 0.059 Uiso 1 1 calc R U . . .
C12 C 0.8196(3) 0.8533(2) 0.26240(8) 0.0552(5) Uani 1 1 d . . . . .
H12A H 0.749557 0.781835 0.230948 0.083 Uiso 1 1 calc R U . . .
H12B H 0.922227 0.818161 0.259563 0.083 Uiso 1 1 calc R U . . .
H12C H 0.806089 0.967699 0.245296 0.083 Uiso 1 1 calc R U . . .

loop_
_atom_site_aniso_label
_atom_site_aniso_U_11
_atom_site_aniso_U_22
_atom_site_aniso_U_33
_atom_site_aniso_U_23
_atom_site_aniso_U_13
_atom_site_aniso_U_12
Cl1 0.02967(17) 0.02670(16) 0.02893(16) -0.00402(10) 0.00285(11) -0.00740(11)
Cl2 0.02777(18) 0.0483(2) 0.03999(19) -0.00311(14) 0.00435(13) 0.00691(13)
Al3 0.02504(19) 0.02188(18) 0.02030(17) -0.00025(12) 0.00315(13) -0.00272(12)
O13 0.0403(5) 0.0206(4) 0.0222(4) 0.0013(3) 0.0050(3) -0.0034(4)
O10 0.0457(6) 0.0268(5) 0.0188(4) 0.0040(3) 0.0039(4) -0.0073(4)
N6 0.0232(5) 0.0243(5) 0.0197(5) 0.0046(4) 0.0016(4) -0.0046(4)
C9 0.0238(6) 0.0265(6) 0.0189(5) 0.0011(4) 0.0007(4) -0.0063(5)
C7 0.0192(5) 0.0228(6) 0.0249(5) 0.0027(4) -0.0008(4) -0.0024(4)
C8 0.0284(6) 0.0236(6) 0.0213(5) -0.0013(4) 0.0036(4) -0.0018(5)
C5 0.0320(7) 0.0307(6) 0.0225(6) 0.0087(5) 0.0028(5) -0.0079(5)
C14 0.0360(7) 0.0228(6) 0.0342(7) 0.0048(5) 0.0029(5) 0.0011(5)
C11 0.0394(7) 0.0282(7) 0.0294(6) 0.0099(5) -0.0011(5) -0.0101(5)
C4 0.0359(8) 0.0475(8) 0.0340(7) 0.0089(6) 0.0079(6) -0.0144(6)
C15 0.0509(9) 0.0457(8) 0.0207(6) 0.0071(5) 0.0021(5) -0.0144(7)
C12 0.0942(14) 0.0433(9) 0.0257(7) 0.0123(6) 0.0007(8) -0.0180(9)

loop_
_atom_type_symbol
_atom_type_description
_atom_type_scat_dispersion_real
_atom_type_scat_dispersion_imag
_atom_type_scat_source
C C 0.0181 0.0091 'International Tables Vol C Tables 4.2.6.8 and 6.1.1.4'
H H 0.0000 0.0000 'International Tables Vol C Tables 4.2.6.8 and 6.1.1.4'
Al Al 0.2130 0.2455 'International Tables Vol C Tables 4.2.6.8 and 6.1.1.4'
Cl Cl 0.3639 0.7018 'International Tables Vol C Tables 4.2.6.8 and 6.1.1.4'
N N 0.0311 0.0180 'International Tables Vol C Tables 4.2.6.8 and 6.1.1.4'
O O 0.0492 0.0322 'International Tables Vol C Tables 4.2.6.8 and 6.1.1.4'

loop_
_geom_angle_atom_site_label_1
_geom_angle_atom_site_label_2
_geom_angle_atom_site_label_3
_geom_angle
_geom_angle_site_symmetry_1
_geom_angle_site_symmetry_3
_geom_angle_publ_flag
Cl2 Al3 Cl1 109.48(2) . . ?
O13 Al3 Cl1 107.37(3) . . ?
O13 Al3 Cl2 108.98(4) . . ?
O13 Al3 N6 100.43(4) . . ?
N6 Al3 Cl1 115.07(3) . . ?
N6 Al3 Cl2 114.76(4) . . ?
C9 O13 Al3 124.34(8) . . ?
C9 O10 C11 118.81(10) . . ?
C7 N6 Al3 120.61(8) . . ?
C7 N6 C5 118.98(10) . . ?
C5 N6 Al3 120.34(8) . . ?
O13 C9 O10 117.53(11) . . ?
O13 C9 C8 125.39(11) . . ?
O10 C9 C8 117.07(11) . . ?
N6 C7 C8 123.86(11) . . ?
N6 C7 C14 120.90(11) . . ?
C8 C7 C14 115.24(11) . . ?
C9 C8 C7 125.12(11) . . ?
C9 C8 H8 117.4 . . ?
C7 C8 H8 117.4 . . ?
N6 C5 H5 108.3 . . ?
N6 C5 C4 110.19(10) . . ?
N6 C5 C15 110.19(10) . . ?
C4 C5 H5 108.3 . . ?
C15 C5 H5 108.3 . . ?
C15 C5 C4 111.37(12) . . ?
C7 C14 H14A 109.5 . . ?
C7 C14 H14B 109.5 . . ?
C7 C14 H14C 109.5 . . ?
H14A C14 H14B 109.5 . . ?
H14A C14 H14C 109.5 . . ?
H14B C14 H14C 109.5 . . ?
O10 C11 H11A 110.5 . . ?
O10 C11 H11B 110.5 . . ?
O10 C11 C12 106.13(12) . . ?
H11A C11 H11B 108.7 . . ?
C12 C11 H11A 110.5 . . ?
C12 C11 H11B 110.5 . . ?
C5 C4 H4A 109.5 . . ?
C5 C4 H4B 109.5 . . ?
C5 C4 H4C 109.5 . . ?
H4A C4 H4B 109.5 . . ?
H4A C4 H4C 109.5 . . ?
H4B C4 H4C 109.5 . . ?
C5 C15 H15A 109.5 . . ?
C5 C15 H15B 109.5 . . ?
C5 C15 H15C 109.5 . . ?
H15A C15 H15B 109.5 . . ?
H15A C15 H15C 109.5 . . ?
H15B C15 H15C 109.5 . . ?
C11 C12 H12A 109.5 . . ?
C11 C12 H12B 109.5 . . ?
C11 C12 H12C 109.5 . . ?
H12A C12 H12B 109.5 . . ?
H12A C12 H12C 109.5 . . ?
H12B C12 H12C 109.5 . . ?

loop_
_geom_bond_atom_site_label_1
_geom_bond_atom_site_label_2
_geom_bond_distance
_geom_bond_site_symmetry_2
_geom_bond_publ_flag
Cl1 Al3 2.1288(4) . ?
Cl2 Al3 2.1178(5) . ?
Al3 O13 1.7689(9) . ?
Al3 N6 1.8722(11) . ?
O13 C9 1.2899(15) . ?
O10 C9 1.3264(14) . ?
O10 C11 1.4562(15) . ?
N6 C7 1.3352(16) . ?
N6 C5 1.4945(14) . ?
C9 C8 1.3762(17) . ?
C7 C8 1.4063(16) . ?
C7 C14 1.5073(17) . ?
C8 H8 0.9500 . ?
C5 H5 1.0000 . ?
C5 C4 1.5237(19) . ?
C5 C15 1.5206(18) . ?
C14 H14A 0.9800 . ?
C14 H14B 0.9800 . ?
C14 H14C 0.9800 . ?
C11 H11A 0.9900 . ?
C11 H11B 0.9900 . ?
C11 C12 1.500(2) . ?
C4 H4A 0.9800 . ?
C4 H4B 0.9800 . ?
C4 H4C 0.9800 . ?
C15 H15A 0.9800 . ?
C15 H15B 0.9800 . ?
C15 H15C 0.9800 . ?
C12 H12A 0.9800 . ?
C12 H12B 0.9800 . ?
C12 H12C 0.9800 . ?

loop_
_geom_torsion_atom_site_label_1
_geom_torsion_atom_site_label_2
_geom_torsion_atom_site_label_3
_geom_torsion_atom_site_label_4
_geom_torsion
_geom_torsion_site_symmetry_1
_geom_torsion_site_symmetry_2
_geom_torsion_site_symmetry_3
_geom_torsion_site_symmetry_4
_geom_torsion_publ_flag
Cl1 Al3 O13 C9 115.39(9) . . . . ?
Cl1 Al3 N6 C7 -110.65(8) . . . . ?
Cl1 Al3 N6 C5 72.39(9) . . . . ?
Cl2 Al3 O13 C9 -126.11(9) . . . . ?
Cl2 Al3 N6 C7 120.95(8) . . . . ?
Cl2 Al3 N6 C5 -56.01(9) . . . . ?
Al3 O13 C9 O10 -177.37(8) . . . . ?
Al3 O13 C9 C8 2.99(17) . . . . ?
Al3 N6 C7 C8 -1.20(16) . . . . ?
Al3 N6 C7 C14 178.40(9) . . . . ?
Al3 N6 C5 C4 89.23(12) . . . . ?
Al3 N6 C5 C15 -34.06(14) . . . . ?
O13 Al3 N6 C7 4.27(10) . . . . ?
O13 Al3 N6 C5 -172.70(8) . . . . ?
O13 C9 C8 C7 1.7(2) . . . . ?
O10 C9 C8 C7 -177.96(11) . . . . ?
N6 Al3 O13 C9 -5.21(10) . . . . ?
N6 C7 C8 C9 -2.50(19) . . . . ?
C9 O10 C11 C12 178.66(12) . . . . ?
C7 N6 C5 C4 -87.78(14) . . . . ?
C7 N6 C5 C15 148.93(12) . . . . ?
C5 N6 C7 C8 175.80(11) . . . . ?
C5 N6 C7 C14 -4.60(16) . . . . ?
C14 C7 C8 C9 177.88(12) . . . . ?
C11 O10 C9 O13 -4.50(16) . . . . ?
C11 O10 C9 C8 175.17(11) . . . . ?
